data_2018779
loop_
_publ_author_name
'Watkins, Jennifer M.'
'Fronczek, Frank R.'
'Zehnder, Ralph A.'
'Junk, Thomas'

_publ_section_title
;
 1-Chlorofuro[3,2-<i>e</i>][2,1,3]benzoxatellurazole
;
_journal_coeditor_code EG3105
_journal_issue 2
_journal_name_full 'Acta Crystallographica Section C'
_journal_page_first 156
_journal_page_last 157
_journal_paper_doi 10.1107/S0108270112050196
_journal_volume 69
_journal_year 2013
_chemical_formula_iupac 'C8 H4 Cl N O2 Te'
_chemical_formula_moiety 'C8 H4 Cl N O2 Te'
_chemical_formula_sum 'C8 H4 Cl N O2 Te'
_chemical_formula_weight 309.17
_chemical_name_systematic
;
1-Chlorofuro[3,2-<i>e</i>][2,1,3]benzoxatellurazole
;
_space_group_IT_number 14
_symmetry_cell_setting monoclinic
_symmetry_space_group_name_Hall '-P 2ybc'
_symmetry_space_group_name_H-M 'P 1 21/c 1'
_atom_sites_solution_hydrogens geom
_atom_sites_solution_primary direct
_atom_sites_solution_secondary difmap
_audit_creation_method SHELXL97
_cell_angle_alpha 90
_cell_angle_beta 99.731(9)
_cell_angle_gamma 90
_cell_formula_units_Z 4
_cell_length_a 9.9504(15)
_cell_length_b 8.8490(14)
_cell_length_c 10.0077(16)
_cell_measurement_reflns_used 3941
_cell_measurement_temperature 90.0(5)
_cell_measurement_theta_max 34.9
_cell_measurement_theta_min 2.5
_cell_volume 868.5(2)
_computing_cell_refinement 'DENZO and SCALEPACK (Otwinowski & Minor, 1997)'
_computing_data_collection 'COLLECT (Nonius, 1998)'
_computing_data_reduction 'DENZO and SCALEPACK (Otwinowski & Minor, 1997)'
_computing_molecular_graphics 'ORTEP-3 for Windows (Farrugia, 1997)'
_computing_publication_material 'SHELXL97 (Sheldrick, 2008)'
_computing_structure_refinement 'SHELXL97 (Sheldrick, 2008)'
_computing_structure_solution 'SIR97 (Altomare  <i>et al.</i>, 1999)'
_diffrn_ambient_temperature 90.0(5)
_diffrn_measured_fraction_theta_full 0.999
_diffrn_measured_fraction_theta_max 0.997
_diffrn_measurement_device_type 'Nonius KappaCCD area-detector'
_diffrn_measurement_method '\w and \f scans'
_diffrn_radiation_monochromator graphite
_diffrn_radiation_source 'fine-focus sealed tube'
_diffrn_radiation_type MoK\a
_diffrn_radiation_wavelength 0.71073
_diffrn_reflns_av_R_equivalents 0.019
_diffrn_reflns_av_sigmaI/netI 0.0265
_diffrn_reflns_limit_h_max 15
_diffrn_reflns_limit_h_min -15
_diffrn_reflns_limit_k_max 14
_diffrn_reflns_limit_k_min -14
_diffrn_reflns_limit_l_max 16
_diffrn_reflns_limit_l_min -16
_diffrn_reflns_number 21379
_diffrn_reflns_theta_full 25.0
_diffrn_reflns_theta_max 34.93
_diffrn_reflns_theta_min 3.0
_diffrn_standards_number 0
_exptl_absorpt_coefficient_mu 3.692
_exptl_absorpt_correction_T_max 0.709
_exptl_absorpt_correction_T_min 0.484
_exptl_absorpt_correction_type multi-scan
_exptl_absorpt_process_details '(DENZO and SCALEPACK; Otwinowski & Minor, 1997)'
_exptl_crystal_colour 'dark purple--blue'
_exptl_crystal_density_diffrn 2.364
_exptl_crystal_density_method 'not measured'
_exptl_crystal_description fragment
_exptl_crystal_F_000 576
_exptl_crystal_size_max 0.23
_exptl_crystal_size_mid 0.10
_exptl_crystal_size_min 0.10
_refine_diff_density_max 1.28
_refine_diff_density_min -1.07
_refine_ls_extinction_coef 0.0019(2)
_refine_ls_extinction_expression Fc^*^=kFc[1+0.001xFc^2^\l^3^/sin(2\q)]^-1/4^
_refine_ls_extinction_method 'SHELXL97 (Sheldrick, 2008)'
_refine_ls_goodness_of_fit_ref 1.054
_refine_ls_hydrogen_treatment constr
_refine_ls_matrix_type full
_refine_ls_number_parameters 119
_refine_ls_number_reflns 3795
_refine_ls_number_restraints 0
_refine_ls_restrained_S_all 1.054
_refine_ls_R_factor_all 0.028
_refine_ls_R_factor_gt 0.024
_refine_ls_shift/su_max 0.002
_refine_ls_shift/su_mean 0.000
_refine_ls_structure_factor_coef Fsqd
_refine_ls_weighting_details 'calc w = 1/[\s^2^(Fo^2^)+(0.0190P)^2^+1.1492P] where P=(Fo^2^+2Fc^2^)/3'
_refine_ls_weighting_scheme calc
_refine_ls_wR_factor_gt 0.053
_refine_ls_wR_factor_ref 0.055
_reflns_number_gt 3405
_reflns_number_total 3795
_reflns_threshold_expression I>2\s(I)
_cod_data_source_file eg3105.cif
_cod_data_source_block I
_cod_original_sg_symbol_H-M 'P 21/c'
_cod_database_code 2018779
_cod_database_fobs_code 2018779

loop_
_symmetry_equiv_pos_as_xyz
'x, y, z'
'-x, y+1/2, -z+1/2'
'-x, -y, -z'
'x, -y-1/2, z-1/2'

loop_
_atom_site_type_symbol
_atom_site_label
_atom_site_fract_x
_atom_site_fract_y
_atom_site_fract_z
_atom_site_U_iso_or_equiv
_atom_site_adp_type
_atom_site_calc_flag
_atom_site_refinement_flags
_atom_site_occupancy
_atom_site_symmetry_multiplicity
Te Te1 0.194204(12) 0.141192(13) 0.517777(12) 0.01443(4) Uani d . 1 1
Cl Cl1 0.02661(5) 0.16185(5) 0.67853(5) 0.01845(8) Uani d . 1 1
O O1 0.33675(15) 0.16734(15) 0.38122(15) 0.0180(3) Uani d . 1 1
O O2 0.32249(14) 0.81368(16) 0.46146(15) 0.0180(2) Uani d . 1 1
N N1 0.37143(16) 0.30684(18) 0.35571(16) 0.0161(3) Uani d . 1 1
C C1 0.22229(18) 0.36919(19) 0.51573(17) 0.0131(3) Uani d . 1 1
C C2 0.31289(17) 0.41136(19) 0.42512(17) 0.0125(3) Uani d . 1 1
C C3 0.34183(17) 0.5671(2) 0.40939(17) 0.0131(3) Uani d . 1 1
C C4 0.28249(18) 0.6700(2) 0.48623(18) 0.0143(3) Uani d . 1 1
C C5 0.19367(18) 0.6319(2) 0.57587(19) 0.0153(3) Uani d . 1 1
H H5 0.1554 0.7074 0.6255 0.018 Uiso calc R 1 1
C C6 0.16359(17) 0.4799(2) 0.58966(18) 0.0145(3) Uani d . 1 1
H H6 0.1033 0.4504 0.6491 0.017 Uiso calc R 1 1
C C7 0.42279(19) 0.6535(2) 0.33147(19) 0.0157(3) Uani d . 1 1
H H7 0.4762 0.6162 0.2685 0.019 Uiso calc R 1 1
C C8 0.40701(19) 0.7999(2) 0.3667(2) 0.0178(3) Uani d . 1 1
H H8 0.4493 0.8830 0.3302 0.021 Uiso calc R 1 1

loop_
_atom_site_aniso_label
_atom_site_aniso_U_11
_atom_site_aniso_U_22
_atom_site_aniso_U_33
_atom_site_aniso_U_12
_atom_site_aniso_U_13
_atom_site_aniso_U_23
Te1 0.01624(6) 0.01189(5) 0.01659(6) -0.00241(4) 0.00689(4) -0.00068(4)
Cl1 0.01650(18) 0.02040(19) 0.02034(19) -0.00364(14) 0.00857(15) 0.00200(15)
O1 0.0229(6) 0.0118(5) 0.0217(6) -0.0015(5) 0.0104(5) -0.0024(5)
O2 0.0180(6) 0.0122(5) 0.0259(7) 0.0000(5) 0.0099(5) 0.0014(5)
N1 0.0176(6) 0.0149(6) 0.0172(7) -0.0004(5) 0.0074(5) -0.0022(5)
C1 0.0126(6) 0.0133(7) 0.0140(7) -0.0012(5) 0.0039(5) -0.0002(5)
C2 0.0126(6) 0.0127(6) 0.0134(7) -0.0002(5) 0.0052(5) -0.0005(5)
C3 0.0118(6) 0.0129(7) 0.0157(7) 0.0004(5) 0.0055(5) 0.0009(5)
C4 0.0135(7) 0.0115(6) 0.0189(7) -0.0001(5) 0.0059(6) 0.0012(5)
C5 0.0149(7) 0.0142(7) 0.0185(8) 0.0010(6) 0.0074(6) -0.0019(6)
C6 0.0138(7) 0.0154(7) 0.0156(7) -0.0003(5) 0.0064(6) -0.0005(6)
C7 0.0163(7) 0.0157(8) 0.0170(7) -0.0007(6) 0.0084(6) 0.0025(6)
C8 0.0180(7) 0.0153(7) 0.0218(8) -0.0013(6) 0.0083(6) 0.0045(6)

loop_
_atom_type_symbol
_atom_type_description
_atom_type_scat_dispersion_real
_atom_type_scat_dispersion_imag
_atom_type_scat_source
C C 0.0033 0.0016 'International Tables Vol C Tables 4.2.6.8 and 6.1.1.4'
H H 0.0000 0.0000 'International Tables Vol C Tables 4.2.6.8 and 6.1.1.4'
Cl Cl 0.1484 0.1585 'International Tables Vol C Tables 4.2.6.8 and 6.1.1.4'
N N 0.0061 0.0033 'International Tables Vol C Tables 4.2.6.8 and 6.1.1.4'
O O 0.0106 0.0060 'International Tables Vol C Tables 4.2.6.8 and 6.1.1.4'
Te Te -0.5308 1.6751 'International Tables Vol C Tables 4.2.6.8 and 6.1.1.4'

loop_
_geom_angle_atom_site_label_1
_geom_angle_atom_site_label_2
_geom_angle_atom_site_label_3
_geom_angle
_geom_angle_publ_flag
C1 Te1 O1 77.28(6) y
C1 Te1 Cl1 92.37(5) y
O1 Te1 Cl1 169.62(4) y
N1 O1 Te1 116.61(11) y
C4 O2 C8 105.87(15) ?
O1 N1 C2 113.14(15) y
C6 C1 C2 120.74(16) ?
C6 C1 Te1 127.75(13) y
C2 C1 Te1 111.50(12) y
N1 C2 C3 119.68(15) ?
N1 C2 C1 121.40(16) ?
C3 C2 C1 118.92(15) ?
C4 C3 C2 117.51(15) ?
C4 C3 C7 106.42(15) ?
C2 C3 C7 136.06(16) ?
O2 C4 C3 110.24(15) ?
O2 C4 C5 125.01(16) ?
C3 C4 C5 124.75(16) ?
C6 C5 C4 117.77(16) ?
C6 C5 H5 121.1 ?
C4 C5 H5 121.1 ?
C5 C6 C1 120.28(16) ?
C5 C6 H6 119.9 ?
C1 C6 H6 119.9 ?
C8 C7 C3 105.49(16) ?
C8 C7 H7 127.3 ?
C3 C7 H7 127.3 ?
C7 C8 O2 111.98(16) ?
C7 C8 H8 124.0 ?
O2 C8 H8 124.0 ?

loop_
_geom_bond_atom_site_label_1
_geom_bond_atom_site_label_2
_geom_bond_distance
_geom_bond_publ_flag
Te1 C1 2.0374(17) y
Te1 O1 2.1421(14) y
Te1 Cl1 2.5119(6) y
O1 N1 1.318(2) y
O2 C4 1.367(2) ?
O2 C8 1.375(2) ?
N1 C2 1.347(2) y
C1 C6 1.413(2) ?
C1 C2 1.432(2) ?
C2 C3 1.422(2) ?
C3 C4 1.387(2) ?
C3 C7 1.433(2) ?
C4 C5 1.403(2) ?
C5 C6 1.389(3) ?
C5 H5 0.9500 ?
C6 H6 0.9500 ?
C7 C8 1.359(3) ?
C7 H7 0.9500 ?
C8 H8 0.9500 ?

loop_
_geom_torsion_atom_site_label_1
_geom_torsion_atom_site_label_2
_geom_torsion_atom_site_label_3
_geom_torsion_atom_site_label_4
_geom_torsion
C1 Te1 O1 N1 -2.25(13)
Cl1 Te1 O1 N1 2.3(3)
Te1 O1 N1 C2 2.0(2)
O1 Te1 C1 C6 -178.62(17)
Cl1 Te1 C1 C6 2.20(15)
O1 Te1 C1 C2 1.86(11)
Cl1 Te1 C1 C2 -177.32(11)
O1 N1 C2 C3 179.27(16)
O1 N1 C2 C1 -0.3(2)
C6 C1 C2 N1 178.86(16)
Te1 C1 C2 N1 -1.6(2)
C6 C1 C2 C3 -0.7(2)
Te1 C1 C2 C3 178.85(13)
N1 C2 C3 C4 -178.01(16)
C1 C2 C3 C4 1.6(2)
N1 C2 C3 C7 1.0(3)
C1 C2 C3 C7 -179.47(19)
C8 O2 C4 C3 0.6(2)
C8 O2 C4 C5 -179.12(17)
C2 C3 C4 O2 178.77(15)
C7 C3 C4 O2 -0.5(2)
C2 C3 C4 C5 -1.5(3)
C7 C3 C4 C5 179.22(17)
O2 C4 C5 C6 -179.83(17)
C3 C4 C5 C6 0.5(3)
C4 C5 C6 C1 0.4(3)
C2 C1 C6 C5 -0.3(3)
Te1 C1 C6 C5 -179.80(14)
C4 C3 C7 C8 0.2(2)
C2 C3 C7 C8 -178.9(2)
C3 C7 C8 O2 0.2(2)
C4 O2 C8 C7 -0.5(2)
